data_7233938
loop_
_publ_author_name
'Kaige Gao'
'Minqiang Gu'
'Xiangbiao Qiu'
'X. N. Ying'
'Heng-Yun Ye'
'Yi Zhang'
'Jinglan Sun'
'Xiangjian Meng'
'F. M. Zhang'
'Di Wu'
'Hong-Ling Cai'
'X. S. Wu'

_publ_section_title
;
 Above-room-temperature molecular ferroelectric and fast switchable
 dielectric of diisopropylammonium perchlorate
;
_journal_name_full 'Journal of Materials Chemistry C'
_journal_page_first 9957
_journal_page_last 9963
_journal_paper_doi 10.1039/C4TC01882F
_journal_volume 2
_journal_year 2014
_chemical_formula_sum 'C6 H16 Cl N O4'
_chemical_formula_weight 201.65
_space_group_IT_number 14
_space_group_name_Hall '-P 2ybc'
_space_group_name_H-M_alt 'P 1 21/c 1'
_symmetry_cell_setting monoclinic
_symmetry_space_group_name_H-M 'P 1 21/c 1'
_audit_creation_date 2014-09-24T17:28
_audit_creation_method 'from EXP file using GSAS2CIF'
_audit_update_record ' 2014-09-24T17:28  Initial CIF as created by GSAS2CIF'
_cell_angle_alpha 90.0
_cell_angle_beta 118.590(24)
_cell_angle_gamma 90.0
_cell_formula_units_Z 8
_cell_length_a 17.662(9)
_cell_length_b 8.7860(5)
_cell_length_c 16.671(4)
_cell_measurement_temperature 383
_cell_volume 2271.5(14)
_computing_structure_refinement GSAS
_diffrn_ambient_temperature 383
_diffrn_radiation_polarisn_ratio 0.7
_diffrn_radiation_probe x-ray
_diffrn_radiation_type CuK\a
_exptl_absorpt_correction_T_max 1.00000
_exptl_absorpt_correction_T_min 1.00000
_exptl_absorpt_process_details
;   GSAS Absorption/surface roughness correction: function number 0
 No correction is applied.
;
_pd_block_id 2014-09-24T17:28|I||
_pd_calc_method 'Rietveld Refinement'
_pd_instr_location ' ?'
_pd_meas_2theta_range_inc 0.02
_pd_meas_2theta_range_max 69.98
_pd_meas_2theta_range_min 5.0
_pd_meas_number_of_points 3250
_pd_phase_name 'from K:/gsas/MyWork/DIPA-ClO4/70C/bc3050.cif'
_pd_proc_2theta_range_inc 0.02
_pd_proc_2theta_range_max 69.98
_pd_proc_2theta_range_min 5.0
_pd_proc_info_datetime 2014-09-24T17:28:19
_pd_proc_info_excluded_regions ' ?'
_pd_proc_ls_background_function
;   GSAS Background function number 2 with  9 terms.
 Cosine Fourier series
      1:    154.044     2:    48.8714     3:    7.56067     4:   -22.6652
      5:    17.3925     6:   -9.94049     7:   -15.1558     8:    15.1855
      9:   -18.7188
;
_pd_proc_ls_peak_cutoff 0.00500
_pd_proc_ls_pref_orient_corr
;   March-Dollase
 AXIS  1 Ratio=     0.060 Frac     0.000  h= 0.000  k= 0.000  l= 2.000
 AXIS  2 Ratio=     8.560 Frac     0.058  h= 2.000  k= 0.000  l=-2.000
 AXIS  3 Ratio=     0.076 Frac     0.011  h= 0.000  k= 2.000  l= 2.000
 AXIS  4 Ratio=     0.099 Frac     0.011  h= 0.000  k= 1.000  l= 2.000
 AXIS  5 Ratio=     0.278 Frac     0.646  h= 1.000  k= 1.000  l= 3.000
 AXIS  6 Ratio=     0.079 Frac     0.035  h= 2.000  k= 2.000  l=-1.000
 AXIS  7 Ratio=     8.354 Frac     0.017  h= 0.000  k= 0.000  l= 4.000
 AXIS  8 Ratio=     1.058 Frac     0.221  h= 0.000  k= 1.000  l= 4.000
 Prefered orientation correction range: Min=   0.33237, Max=  35.47228
;
_pd_proc_ls_profile_function
;
 CW Profile function number 2 with  18 terms
 Profile coefficients for Simpson's rule integration of pseudovoigt function
 C.J. Howard (1982). J. Appl. Cryst.,15,615-620.
 P. Thompson, D.E. Cox & J.B. Hastings (1987). J. Appl. Cryst.,20,79-83.
 #1(GU)   =  752.528 #2(GV)   = -260.757 #3(GW)   =   16.339
 #4(LX)   =    0.000 #5(LY)   =    4.774 #6(trns) =   13.825
 #7(asym) =   4.5163 #8(shft) =  -9.7733 #9(GP)   =   11.341
 #10(stec)=    16.97 #11(ptec)=     0.00 #12(sfec)=     0.00
 #13(L11) =    0.037 #14(L22) =    0.017 #15(L33) =    0.000
 #16(L12) =    0.012 #17(L13) =    0.010 #18(L23) =   -0.005
 Peak tails are ignored  where the intensity is below 0.0050 times the peak
   Aniso. broadening axis   0.0   0.0   1.0
;
_pd_proc_ls_prof_R_factor 0.0848
_pd_proc_ls_prof_wR_expected 0.0621
_pd_proc_ls_prof_wR_factor 0.1210
_pd_proc_number_of_points 3250
_pd_spec_mounting ' ?'
_refine_ls_goodness_of_fit_all 1.96
_refine_ls_matrix_type full
_refine_ls_number_parameters 53
_refine_ls_number_restraints 0
_refine_ls_R_Fsqd_factor 0.30115
_refine_ls_shift/su_max 1.09
_refine_ls_shift/su_mean 0.10
_reflns_d_resolution_high 1.343
_reflns_d_resolution_low 15.509
_reflns_limit_h_max 13
_reflns_limit_h_min 0
_reflns_limit_k_max 6
_reflns_limit_k_min 0
_reflns_limit_l_max 10
_reflns_limit_l_min -12
_reflns_number_total 1961
_cod_data_source_file 1000002.cif
_cod_data_source_block PCOD1000002
_cod_original_cell_volume 2271.6(13)
_cod_database_code 7233938
_gsas_exptl_extinct_corr_t_min 1.00000
_gsas_exptl_extinct_corr_t_max 1.00000

loop_
_symmetry_equiv_pos_site_id
_symmetry_equiv_pos_as_xyz
1 +x,+y,+z
2 -x,+y+1/2,-z+1/2
-1 -x,-y,-z
-2 +x,-y+1/2,+z+1/2

loop_
_atom_site_aniso_label
_atom_site_aniso_U_11
_atom_site_aniso_U_12
_atom_site_aniso_U_13
_atom_site_aniso_U_22
_atom_site_aniso_U_23
_atom_site_aniso_U_33
Cl2 0.128(21) 0.088(6) 0.190(6) 0.300(6) 0.088(6) 0.300(6)
O21 0.343(9) 0.143(9) 0.240(9) 0.343(9) 0.143(9) 0.343(9)
O22 0.343(9) 0.143(9) 0.240(9) 0.343(9) 0.143(9) 0.343(9)
O23 0.343(9) 0.143(9) 0.240(9) 0.343(9) 0.143(9) 0.343(9)
O24 0.343(9) 0.143(9) 0.240(9) 0.343(9) 0.143(9) 0.343(9)
Cl1 0.128(21) 0.088(6) 0.190(6) 0.300(6) 0.088(6) 0.300(6)
O11 0.343(9) 0.143(9) 0.240(9) 0.343(9) 0.143(9) 0.343(9)
O12 0.343(9) 0.143(9) 0.240(9) 0.343(9) 0.143(9) 0.343(9)
O13 0.343(9) 0.143(9) 0.240(9) 0.343(9) 0.143(9) 0.343(9)
O14 0.343(9) 0.143(9) 0.240(9) 0.343(9) 0.143(9) 0.343(9)
N1 0.29(5) 0.26(5) 0.26(5) 0.29(5) 0.26(5) 0.29(5)
C11 0.309(6) 0.051(6) 0.175(6) 0.309(6) 0.051(6) 0.309(6)
C12 0.309(6) 0.051(6) 0.175(6) 0.309(6) 0.051(6) 0.309(6)
C13 0.309(6) 0.051(6) 0.175(6) 0.309(6) 0.051(6) 0.309(6)
C14 0.309(6) 0.051(6) 0.175(6) 0.309(6) 0.051(6) 0.309(6)
C15 0.309(6) 0.051(6) 0.175(6) 0.309(6) 0.051(6) 0.309(6)
C16 0.309(6) 0.051(6) 0.175(6) 0.309(6) 0.051(6) 0.309(6)
N2 0.29(5) 0.26(5) 0.26(5) 0.29(5) 0.26(5) 0.29(5)
C21 0.309(6) 0.051(6) 0.175(6) 0.309(6) 0.051(6) 0.309(6)
C22 0.309(6) 0.051(6) 0.175(6) 0.309(6) 0.051(6) 0.309(6)
C23 0.309(6) 0.051(6) 0.175(6) 0.309(6) 0.051(6) 0.309(6)
C24 0.309(6) 0.051(6) 0.175(6) 0.309(6) 0.051(6) 0.309(6)
C25 0.309(6) 0.051(6) 0.175(6) 0.309(6) 0.051(6) 0.309(6)
C26 0.309(6) 0.051(6) 0.175(6) 0.309(6) 0.051(6) 0.309(6)

loop_
_atom_site_type_symbol
_atom_site_label
_atom_site_fract_x
_atom_site_fract_y
_atom_site_fract_z
_atom_site_occupancy
_atom_site_thermal_displace_type
_atom_site_U_iso_or_equiv
_atom_site_symmetry_multiplicity
Cl Cl2 0.60921 0.20439 0.26584 1.0 Uani 0.20661 4
O O21 0.57452 0.0819 0.2987 1.0 Uani 0.31199 4
O O22 0.6889 0.2498 0.3304 1.0 Uani 0.31199 4
O O23 0.6161 0.1435 0.1871 1.0 Uani 0.31199 4
O O24 0.55388 0.3388 0.2396 1.0 Uani 0.31199 4
Cl Cl1 0.1078 0.28299 0.34991 1.0 Uani 0.20661 4
O O11 0.07405 0.41 0.28279 1.0 Uani 0.31199 4
O O12 0.0543 0.1454 0.31697 1.0 Uani 0.31199 4
O O13 0.11082 0.3366 0.43558 1.0 Uani 0.31199 4
O O14 0.19014 0.2426 0.36572 1.0 Uani 0.31199 4
N N1 0.09458 0.7607 0.3628 1.0 Uani 0.23537 4
H H1A 0.0584 0.824 0.329 1.0 Uiso 0.56(9) 4
H H1B 0.0812 0.665 0.338 1.0 Uiso 0.56(9) 4
C C11 0.0929 0.7492 0.4552 1.0 Uani 0.29827 4
H H11 0.1313 0.6622 0.491 1.0 Uiso 0.56(9) 4
C C12 0.0049 0.703 0.4375 1.0 Uani 0.29827 4
H H12A -0.0114 0.6055 0.4012 1.0 Uiso 0.56(9) 4
H H12B -0.0333 0.7889 0.4044 1.0 Uiso 0.56(9) 4
H H12C 0.0032 0.6852 0.4958 1.0 Uiso 0.56(9) 4
C C13 0.1219 0.9042 0.5087 1.0 Uani 0.29827 4
H H13A 0.1778 0.9291 0.5172 1.0 Uiso 0.56(9) 4
H H13B 0.122 0.8922 0.5683 1.0 Uiso 0.56(9) 4
H H13C 0.0844 0.9904 0.475 1.0 Uiso 0.56(9) 4
C C14 0.1752 0.8031 0.3579 1.0 Uani 0.29827 4
H H14 0.1918 0.9127 0.3831 1.0 Uiso 0.56(9) 4
C C15 0.157 0.806 0.2562 1.0 Uani 0.29827 4
H H15A 0.1167 0.8897 0.2246 1.0 Uiso 0.56(9) 4
H H15B 0.1345 0.703 0.2284 1.0 Uiso 0.56(9) 4
H H15C 0.2082 0.8269 0.2513 1.0 Uiso 0.56(9) 4
C C16 0.2454 0.6886 0.4154 1.0 Uani 0.29827 4
H H16A 0.2541 0.6916 0.4788 1.0 Uiso 0.56(9) 4
H H16B 0.2963 0.7207 0.4124 1.0 Uiso 0.56(9) 4
H H16C 0.2306 0.5804 0.3916 1.0 Uiso 0.56(9) 4
N N2 0.40327 0.2296 0.27392 1.0 Uani 0.23537 4
H H2A 0.4432 0.167 0.276 1.0 Uiso 0.56(9) 4
H H2B 0.418 0.319 0.264 1.0 Uiso 0.56(9) 4
C C21 0.32467 0.1813 0.1909 1.0 Uani 0.29827 4
H H21 0.3116 0.0693 0.2004 1.0 Uiso 0.56(9) 4
C C22 0.2512 0.2844 0.179 1.0 Uani 0.29827 4
H H22A 0.2428 0.2783 0.234 1.0 Uiso 0.56(9) 4
H H22B 0.2015 0.2464 0.1266 1.0 Uiso 0.56(9) 4
H H22C 0.262 0.3948 0.1686 1.0 Uiso 0.56(9) 4
C C23 0.3428 0.1828 0.1076 1.0 Uani 0.29827 4
H H23A 0.392 0.1186 0.1205 1.0 Uiso 0.56(9) 4
H H23B 0.3524 0.2923 0.0943 1.0 Uiso 0.56(9) 4
H H23C 0.2955 0.1385 0.0549 1.0 Uiso 0.56(9) 4
C C24 0.4043 0.2392 0.3673 1.0 Uani 0.29827 4
H H24 0.363 0.3208 0.3644 1.0 Uiso 0.56(9) 4
C C25 0.4913 0.297 0.4363 1.0 Uani 0.29827 4
H H25A 0.5042 0.397 0.4148 1.0 Uiso 0.56(9) 4
H H25B 0.5325 0.2167 0.4418 1.0 Uiso 0.56(9) 4
H H25C 0.492 0.3139 0.4958 1.0 Uiso 0.56(9) 4
C C26 0.3802 0.0803 0.3943 1.0 Uani 0.29827 4
H H26A 0.3231 0.0546 0.352 1.0 Uiso 0.56(9) 4
H H26B 0.3853 0.0881 0.4562 1.0 Uiso 0.56(9) 4
H H26C 0.417 -0.0034 0.3921 1.0 Uiso 0.56(9) 4

loop_
_atom_type_symbol
_atom_type_number_in_cell
_atom_type_scat_dispersion_real
_atom_type_scat_dispersion_imag
_atom_type_scat_Cromer_Mann_a1
_atom_type_scat_Cromer_Mann_a2
_atom_type_scat_Cromer_Mann_a3
_atom_type_scat_Cromer_Mann_a4
_atom_type_scat_Cromer_Mann_b1
_atom_type_scat_Cromer_Mann_b2
_atom_type_scat_Cromer_Mann_b3
_atom_type_scat_Cromer_Mann_b4
_atom_type_scat_Cromer_Mann_c
_atom_type_scat_source
Cl 8.0 0.000 0.000 11.4604 0.01040 7.19640 1.16620 6.25560 18.5194 1.64550 47.7784 -9.5574 International_Tables_Vol_C
O 32.0 0.000 0.000 3.04850 13.2771 2.28680 5.70110 1.54630 0.32390 0.86700 32.9089 0.25080 International_Tables_Vol_C
N 8.0 0.000 0.000 12.2126 0.00570 3.13220 9.89330 2.01250 28.9975 1.16630 0.58260 -11.529 International_Tables_Vol_C
H 128.0 0.000 0.000 0.49300 10.5109 0.32291 26.1257 0.14019 3.14236 0.04081 57.7997 0.00304 International_Tables_Vol_C
C 48.0 0.000 0.000 2.31000 20.8439 1.02000 10.2075 1.58860 0.56870 0.86500 51.6512 0.21560 International_Tables_Vol_C

loop_
_diffrn_radiation_wavelength
1.540500

loop_
_gsas_i100_meas
0.00
0.00
0.00
0.00
0.00
0.00
0.00
0.00
0.00
0.00
0.00
0.00
0.00
0.00
0.00
0.00
0.00
0.00
0.00
0.00
0.00
0.00
0.00
0.00
0.00
0.00
0.00
0.00
0.00
0.00
0.00
0.00
0.00
0.00
0.00
0.00
0.00
0.00
0.00
0.00
0.00
0.00
0.00
0.00
0.00
0.00
0.00
0.00
0.00
0.00
0.00
0.00
0.00
0.00
0.00
0.00
0.00
0.00
0.00
0.00
0.00
0.00
0.00
0.00
0.00
0.00
0.00
0.00
0.00
0.00
0.00
0.00
0.00
0.00
0.00
0.00
0.00
0.00
0.00
0.00
0.00
0.00
0.00
0.00
0.00
0.00
0.00
0.00
0.00
0.00
0.00
0.00
0.00
0.00
0.00
0.00
0.00
0.00
0.00
0.00
0.00
0.00
0.00
0.00
0.00
0.00
0.00
0.00
0.00
0.00
0.00
0.00
0.00
0.00
0.00
0.00
0.00
0.00
0.00
0.00
0.00
0.00
0.00
0.00
0.00
0.00
0.00
0.00
0.00
0.00
0.00
0.00
0.00
0.00
0.00
0.00
0.00
0.00
0.00
0.00
0.00
0.00
0.00
0.00
0.00
0.00
0.00
0.00
0.00
0.00
0.00
0.00
0.00
0.00
0.00
0.00
0.00
0.00
0.00
0.00
0.00
0.00
0.00
0.00
0.00
0.00
0.00
0.00
0.00
0.00
0.00
0.00
0.00
0.00
0.00
0.00
0.00
0.00
0.00
0.00
0.00
0.00
0.00
0.00
0.00
0.00
0.00
0.00
0.00
0.00
0.00
0.00
0.00
0.00
0.00
0.00
0.00
0.00
0.00
0.00
0.00
0.00
0.00
0.00
0.00
0.00
0.00
0.00
0.00
0.00
0.00
0.00
0.00
0.00
0.00
0.00
0.00
0.00
0.00
0.00
0.00
0.00
0.00
0.00
0.00
0.00
0.00
0.00
0.00
0.00
0.00
0.00
0.00
0.00
0.00
0.00
0.00
0.00
0.00
0.00
0.00
0.00
0.00
0.00
0.00
0.00
0.00
0.00
0.00
0.00
0.00
0.00
0.00
0.00
0.00
0.00
0.00
0.00
0.00
0.00
0.00
0.00
0.00
0.00
0.00
0.00
0.00
0.00
0.00
0.00
0.00
0.00
0.00
0.00
0.00
0.00
0.00
0.00
0.00
0.00
0.00
0.00
0.00
0.00
0.00
0.00
0.00
0.00
0.00
0.00
0.00
0.00
0.00
0.00
0.00
0.00
0.00
0.00
0.00
0.00
0.00
0.00
0.00
0.00
0.00
0.00
0.00
0.00
0.00
0.00
0.00
0.00
0.00
0.00
0.00
0.00
0.00
0.00
0.00
0.00
0.00
0.00
0.00
0.00
0.00
0.00
0.00
0.00
0.00
0.00
0.00
0.00
0.00
0.00
0.00
0.00
0.00
0.00
0.00
0.00
0.00
0.00
0.00
0.00
0.00
0.00
0.00
0.00
0.00
0.00
0.00
0.00
0.00
0.00
0.00
0.00
0.00
0.00
0.00
0.00
0.00
0.00
0.00
0.00
0.00
0.00
0.00
0.00
0.00
0.00
0.00
0.00
0.00
0.00
0.00
0.00
0.00
0.00
0.00
0.00
0.00
0.00
0.00
0.00
0.00
0.00
0.00
0.00
0.00
0.00
0.00
0.00
0.00
0.00
0.00
0.00
0.00
0.00
0.00
0.00
0.00
0.00
0.00
0.00
0.00
0.00
0.00
0.00
0.00
0.00
0.00
0.00
0.00
0.02
0.00
0.01
0.00
0.00
0.00
0.01
0.00
0.00
0.00
0.00
0.00
0.00
0.00
0.00
0.00
0.00
0.01
0.00
0.00
0.00
0.00
0.00
0.00
0.00
0.00
0.02
0.00
0.12
0.00
0.08
0.00
0.13
0.00
0.00
0.01
0.06
0.05
0.00
0.00
0.12
0.00
0.00
0.00
0.06
0.00
0.04
0.01
0.00
0.02
0.01
0.01
0.03
0.00
0.02
0.01
0.01
0.00
0.00
0.00
0.00
0.14
0.01
0.00
0.01
0.04
0.01
0.00
0.01
0.00
0.00
0.01
0.00
0.00
0.00
0.00
0.00
0.00
0.00
0.00
0.01
0.01
0.00
0.14
0.00
0.00
0.06
0.00
0.00
0.01
0.06
0.04
0.00
0.00
0.01
0.00
0.00
0.01
0.00
0.02
0.01
0.02
0.01
0.08
0.05
0.00
0.01
0.02
0.08
0.03
0.05
0.10
0.44
0.00
0.28
0.04
0.21
0.09
0.00
0.00
0.02
0.16
0.00
0.06
0.00
0.01
0.08
0.00
0.08
0.00
0.02
0.01
0.02
0.06
0.00
0.01
0.01
0.05
0.03
0.05
0.65
0.09
0.01
0.07
0.02
0.41
0.06
0.00
0.04
0.00
0.00
0.02
0.01
0.03
0.16
0.00
0.00
0.10
0.02
0.01
0.00
0.02
0.08
0.01
0.01
0.01
0.00
0.03
0.01
0.04
0.00
0.00
0.02
0.00
0.07
0.00
0.00
0.02
0.00
0.01
0.00
0.02
0.00
0.04
0.00
0.11
0.00
0.02
0.00
0.06
0.00
0.13
0.00
0.02
0.02
0.06
0.00
0.00
0.01
0.02
0.01
0.00
0.00
0.02
0.04
0.03
0.06
0.00
0.03
0.02
0.04
0.05
0.03
0.02
0.00
0.00
0.15
0.00
0.00
0.02
0.00
0.08
0.00
0.00
0.08
0.00
0.06
0.00
0.04
0.03
0.02
0.02
0.02
0.01
0.13
0.04
0.01
0.00
0.01
0.00
0.04
0.13
0.01
0.01
0.00
0.08
0.10
0.01
0.01
0.00
0.03
0.06
0.08
0.03
0.00
0.05
0.02
0.68
0.02
0.07
0.01
2.66
0.01
0.06
0.18
0.05
0.06
0.02
0.11
0.02
0.05
0.00
0.04
0.05
0.01
0.00
0.00
0.02
0.02
0.00
0.00
0.01
0.00
0.16
0.02
0.17
0.09
0.00
0.00
0.01
0.01
0.10
0.28
0.01
0.13
0.00
0.00
0.02
0.01
0.09
0.18
0.00
0.08
0.04
0.01
0.04
0.00
0.01
0.09
0.01
0.04
0.74
0.00
0.03
0.06
0.00
0.01
0.27
0.00
0.04
0.04
0.06
0.00
0.01
0.02
0.03
0.04
0.07
0.01
0.00
0.02
0.02
0.00
0.48
0.02
0.01
0.02
0.11
0.00
0.04
0.45
0.01
0.01
0.01
0.00
0.10
0.02
0.01
0.00
0.00
0.06
0.00
0.07
0.00
0.00
0.06
0.01
0.03
0.00
0.04
0.00
0.01
0.08
0.00
0.09
0.00
0.11
0.03
0.01
0.01
0.04
0.00
0.04
0.00
0.03
0.00
0.01
0.00
0.04
0.02
0.00
0.01
0.02
0.00
0.00
0.03
0.00
0.00
0.01
0.01
0.00
0.00
0.00
0.01
0.00
0.02
0.00
0.00
0.01
0.00
0.01
0.01
0.00
0.01
0.00
0.00
0.00
0.00
0.00
0.00
0.04
0.00
0.00
0.00
0.00
0.02
0.00
0.00
0.00
0.05
0.09
0.02
0.00
0.00
0.03
0.05
0.01
0.09
0.00
0.01
0.03
0.01
0.08
0.00
0.00
0.01
0.00
0.00
0.05
0.02
0.00
0.00
0.00
0.00
0.00
0.00
0.02
0.00
0.00
0.00
0.00
0.00
0.00
0.04
0.00
0.00
0.00
0.44
0.00
0.01
0.00
0.00
0.00
0.03
0.00
0.22
0.00
0.00
0.00
0.00
0.00
0.00
0.04
0.00
0.03
0.05
0.00
0.00
0.04
0.00
0.00
0.03
0.00
0.65
0.01
0.00
0.00
0.38
0.02
0.04
0.00
0.02
0.00
0.00
0.01
0.01
0.01
0.00
0.00
0.00
0.16
0.00
0.01
0.01
0.00
0.00
0.00
0.00
0.09
0.00
0.00
0.01
0.06
0.00
0.00
0.01
0.00
0.00
0.01
0.05
0.00
0.03
0.00
0.01
0.00
0.00
0.01
0.01
0.00
0.01
0.00
0.00
0.00
0.00
0.00
0.00
0.00
0.00
0.02
0.00
0.00
0.00
0.00
0.00
0.00
0.00
0.00
0.00
0.00
0.00
0.00
0.57
0.00
0.00
0.00
0.04
0.00
0.00
0.00
0.20
0.00
0.00
0.00
0.00
0.00
0.02
0.07
0.00
0.00
0.00
0.00
0.00
0.00
0.00
0.00
0.00
0.03
0.00
0.00
0.00
0.00
0.00
0.00
0.00
0.00
0.00
0.00
0.00
0.00
0.00
0.00
0.00
0.00
0.00
0.00
0.00
0.00
0.01
0.10
0.00
0.03
0.00
0.00
0.00
0.00
0.00
0.05
0.00
0.00
0.00
0.00
0.00
0.00
0.08
0.06
0.00
0.00
0.00
0.00
0.05
0.04
0.00
0.00
0.00
0.00
0.00
0.00
0.00
0.00
0.00
0.00
0.00
0.00
0.00
0.00
0.00
0.00
0.00
0.00
0.00
0.00
0.03
0.00
0.00
0.00
0.00
0.00
0.00
0.00
0.01
0.00
0.00
0.00
0.00
0.02
0.00
0.00
0.00
0.00
0.00
0.00
0.01
0.00
0.00
0.00
0.00
0.00
0.00
0.00
0.00
0.00
0.00
0.00
0.00
0.00
0.00
0.01
0.00
0.00
0.00
0.00
0.01
0.00
0.00
0.01
0.00
0.00
0.00
0.00
0.03
0.00
0.01
0.00
0.01
0.00
0.00
0.00
0.03
0.00
0.00
0.00
0.00
0.00
0.00
0.00
0.00
0.00
0.00
0.00
0.00
0.00
0.00
0.00
0.00
0.00
0.00
0.00
0.00
0.00
0.00
0.00
0.00
0.00
0.00
0.00
0.00
0.00
0.00
0.00
0.00
0.00
0.00
0.00
0.00
0.00
0.00
0.00
0.00
0.20
0.00
0.00
0.00
0.00
0.00
0.00
0.00
0.00
0.08
0.00
0.00
0.00
0.00
0.00
0.00
0.00
0.00
0.01
0.00
0.00
0.00
0.00
0.00
0.00
0.00
0.00
0.00
0.03
0.01
0.00
0.00
0.00
0.00
0.00
0.00
0.00
0.00
0.00
0.01
0.00
0.00
0.02
0.00
0.00
0.00
0.00
0.00
0.00
0.00
0.01
0.01
0.00
0.00
0.00
0.01
0.00
0.00
0.00
0.00
0.00
0.00
0.00
0.00
0.00
0.00
0.01
0.00
0.00
0.00
0.00
0.00
0.00
0.00
0.00
0.00
0.00
0.00
0.00
0.00
0.00
0.00
0.00
0.00
0.00
0.00
0.00
0.00
0.00
0.00
0.00
0.00
0.00
0.00
0.00
0.00
0.00
0.00
0.00
0.00
0.00
0.00
0.00
0.00
0.00
0.00
0.00
0.00
0.00
0.00
0.00
0.00
0.00
0.00
0.00
0.00
0.00
0.00
0.00
0.00
0.00
0.00
0.00
0.00
0.00
0.00
0.00
0.00
0.00
0.00
0.00
0.00
0.00
0.00
0.00
0.00
0.00
0.00
0.00
0.00
0.00
0.00
0.00
0.00
0.00
0.00
0.00
0.00
0.00
0.00
0.00
0.00
0.00
0.00
0.00
0.00
0.01
0.00
0.00
0.00
0.00
0.00
0.00
0.00
0.00
0.00
0.00
0.00
0.00
0.00
0.00
0.00
0.00
0.00
0.00
0.00
0.00
0.00
0.00
0.00
0.00
0.00
0.00
0.00
0.00
0.00
0.00
0.00
0.00
0.00
0.00
0.00
0.00
0.00
0.00
0.00
0.00
0.00
0.00
0.00
0.00
0.00
0.00
0.00
0.00
0.00
0.00
0.00
0.00
0.00
0.00
0.00
0.00
0.00
0.00
0.00
0.00
0.00
0.00
0.00
0.00
0.00
0.00
0.00
0.00
0.00
0.00
0.00
0.00
0.00
0.00
0.00
0.00
0.00
0.00
0.00
0.00
0.00
0.00
0.00
0.00
0.00
0.00
0.00
0.00
0.00
0.00
0.01
0.00
0.00
0.00
0.00
0.00
0.00
0.00
0.00
0.00
0.00
0.00
0.00
0.00
0.00
0.00
0.00
0.00
0.00
0.00
0.00
0.00
0.00
0.00
0.00
0.00
0.00
0.00
0.00
0.00
0.00
0.00
0.00
0.00
0.00
0.00
0.00
0.00
0.00
0.00
0.00
0.01
0.00
0.00
0.00
0.00
0.00
0.00
0.00
0.00
0.00
0.00
0.00
0.01
0.00
0.00
0.00
0.00
0.00
0.00
0.00
0.01
0.00
0.00
0.00
0.00
0.00
0.00
0.00
0.00
0.00
0.00
0.00
0.00
0.00
0.00
0.00
0.00
0.00
0.00
0.00
0.00
0.00
0.00
0.00
0.00
0.00
0.00
0.00
0.00
0.00
0.01
0.00
0.00
0.00
0.00
0.00
0.00
0.01
0.00
0.00
0.00
0.00
0.00
0.00
0.00
0.00
0.00
0.00
0.00
0.00
0.00
0.00
0.00
0.00
0.00
0.00
0.00
0.00
0.00
0.00
0.00
0.00
0.00
0.00
0.00
0.00
0.00
0.00
0.00
0.00
0.00
0.00
0.00
0.00
0.00
0.00
0.00
0.00
0.00
0.00
0.00
0.01
0.00
0.00
0.00
0.00
0.02
0.00
0.00
0.00
0.00
0.00
0.00
0.00
0.00
0.00
0.00
0.00
0.00
0.00
0.01
0.00
0.00
0.00
0.00
0.00
0.00
0.00
0.00
0.00
0.00
0.00
0.00
0.00
0.00
0.00
0.00
0.00
0.05
0.00
0.00
0.01
0.00
0.00
0.00
0.00
0.00
0.00
0.00
0.00
0.02
0.00
0.00
0.00
0.00
0.00
0.00
0.00
0.00
0.00
0.00
0.01
0.07
0.00
0.00
0.11
0.00
0.00
0.00
0.00
0.00
0.00
0.00
0.04
0.06
0.00
0.00
0.00
0.06
0.00
0.00
0.00
0.00
0.00
0.00
0.00
0.00
0.00
0.00
0.00
0.03
0.00
0.00
0.00
0.01
0.00
0.00
0.00
0.00
0.00
0.05
0.00
0.00
0.00
0.00
0.00
0.00
0.00
0.01
0.00
0.01
0.00
0.00
0.00
0.00
0.00
0.00
0.00
0.00
0.02
0.02
0.00
0.00
0.00
0.00
0.00
0.00
0.00
0.00
0.02
0.00
0.00
0.00
0.00
0.00
0.00
0.02
0.01
0.01
0.00
0.03
0.00
0.00
0.00
0.00
0.00
0.00
0.00
0.00
0.00
0.01
0.01
0.04
0.00
0.00
0.00
0.00
0.00
0.02
0.00
0.00
0.00
0.00
0.00
0.00
0.00
0.00
0.00
0.00
0.02
0.00
0.00
0.00
0.00
0.00
0.00
0.00
0.00
0.00
0.00
0.00
0.01
0.00
0.00
0.00
0.00
0.00
0.01
0.00
0.00
0.01
0.00
0.03
0.00
0.00
0.00
0.02
0.02
0.07
0.01
0.00
0.01
0.00
0.00
0.00
0.02
0.00
0.00
0.00
0.01
0.05
0.00
0.00
0.00
0.00
0.00
0.00
0.00
0.00
0.00
0.00
0.00
0.00
0.00
0.00
0.00
0.00
0.00
0.00
0.00
0.00
0.00
0.00
0.04
0.00
0.00
0.00
0.01
0.01
0.00
0.00
0.00
0.00
0.08
0.00
0.00
0.02
0.00
0.02
0.00
0.00
0.00
0.00
0.00
0.00
0.00
0.00
0.00
0.04
0.02
0.00
0.03
0.00
0.01
0.00
0.13
0.00
0.00
0.00
0.00
0.00
0.01
0.00
0.01
0.01
0.00
0.07
0.00
0.01
0.01
0.00
0.01
0.00
0.00
0.01
0.00
0.01
0.00
0.01
0.00
0.07
0.00
0.00
0.01
0.00
0.01
0.03
0.00
0.00
0.00
0.01
0.01
0.00
0.00
0.05
0.00
0.00
0.00
0.00
0.00
0.00
0.00
0.00
0.00
0.02
0.01
0.00
0.00
0.02
0.00
0.00
0.00
0.00
0.01
0.00
0.00
0.01
0.01
0.00
0.09
0.00
0.00
0.00
0.00
0.00
0.00
0.01
0.01
0.00
0.01
0.00
0.04
0.01
0.00
0.00
0.00
0.00
0.01
0.00
0.01
0.00
0.00
0.00
0.00
0.72
0.06
0.00
0.00
0.01
0.00
0.00
0.00
0.03
0.00
0.01
0.00
0.00
0.00
0.02
0.01
0.10
0.01
0.00
0.01
0.00
0.03
0.05
0.02
0.04
0.00
0.00
0.00
0.01
0.01
0.02
0.00
0.00
0.00
0.00
0.02
0.00
0.02
0.01
0.00
0.01
0.00
0.02
0.00
0.01
0.00
0.01
0.00
0.00
0.00
0.00
0.00
0.05
0.02
0.00
0.03
0.01
0.00
0.01
0.00
0.00
0.00
0.00
0.02
0.00
0.01
0.01
0.00
